data_7702641
loop_
_publ_author_name
'Kovacs, Michael S.'
'Hein, Peter'
'Sattarzadeh, Sherwin'
'Patrick, Brian O.'
'Emge, Thomas J.'
'Orvig, Chris'

_publ_section_title
;
 Complexes of phosphine\^a&#x20AC;&#x201C;phenolate ligands with the
 [Re\^i&#x20AC;&#x0081;O]3+ and [Re(HNNC5H4N)(NNC5H4N)]2+ cores
;
_journal_issue 20
_journal_name_full 'Journal of the Chemical Society, Dalton Transactions'
_journal_page_first 3015
_journal_paper_doi 10.1039/b104274m
_journal_year 2001
_chemical_formula_moiety '[(Hhypy)(hypy)(PO)(HPO)]Cl'
_chemical_formula_sum 'C46 H38 Cl N6 O2 P2 Re'
_chemical_formula_weight 990.41
_space_group_IT_number 2
_space_group_name_Hall '-P 1'
_space_group_name_H-M_alt 'P -1'
_symmetry_cell_setting triclinic
_symmetry_space_group_name_H-M 'P -1'
_atom_sites_solution_hydrogens geom
_atom_sites_solution_primary direct
_atom_sites_solution_secondary difmap
_audit_creation_method SHELXL-97
_cell_angle_alpha 81.996(2)
_cell_angle_beta 77.802(2)
_cell_angle_gamma 78.955(2)
_cell_formula_units_Z 4
_cell_length_a 14.9440(8)
_cell_length_b 16.1173(7)
_cell_length_c 19.0034(14)
_cell_measurement_reflns_used 22660
_cell_measurement_temperature 173(2)
_cell_measurement_theta_max 27.9
_cell_measurement_theta_min 3.1
_cell_volume 4367.6(4)
_computing_structure_refinement 'SHELXL-97 (Sheldrick, 1997)'
_computing_structure_solution 'SHELXS-97 (Sheldrick, 1990)'
_diffrn_ambient_temperature 173(2)
_diffrn_measured_fraction_theta_full 0.803
_diffrn_measured_fraction_theta_max 0.803
_diffrn_measurement_device_type CCD
_diffrn_radiation_monochromator graphite
_diffrn_radiation_source 'fine-focus sealed tube'
_diffrn_radiation_type MoK\a
_diffrn_radiation_wavelength 0.71069
_diffrn_reflns_av_R_equivalents 0.0000
_diffrn_reflns_av_sigmaI/netI 0.0699
_diffrn_reflns_limit_h_max 18
_diffrn_reflns_limit_h_min -19
_diffrn_reflns_limit_k_max 18
_diffrn_reflns_limit_k_min -19
_diffrn_reflns_limit_l_max 24
_diffrn_reflns_limit_l_min -20
_diffrn_reflns_number 37678
_diffrn_reflns_theta_full 27.89
_diffrn_reflns_theta_max 27.89
_diffrn_reflns_theta_min 3.14
_exptl_absorpt_coefficient_mu 2.961
_exptl_absorpt_correction_T_max 1.0000
_exptl_absorpt_correction_T_min 0.6273
_exptl_absorpt_correction_type multi-scan
_exptl_crystal_colour block
_exptl_crystal_density_diffrn 1.506
_exptl_crystal_density_method 'not measured'
_exptl_crystal_description red
_exptl_crystal_F_000 1976
_exptl_crystal_size_max 0.40
_exptl_crystal_size_mid 0.30
_exptl_crystal_size_min 0.20
_refine_diff_density_max 4.371
_refine_diff_density_min -2.188
_refine_diff_density_rms 0.146
_refine_ls_extinction_method none
_refine_ls_goodness_of_fit_ref 1.132
_refine_ls_hydrogen_treatment mixed
_refine_ls_matrix_type full
_refine_ls_number_parameters 1051
_refine_ls_number_reflns 16741
_refine_ls_number_restraints 0
_refine_ls_restrained_S_all 1.132
_refine_ls_R_factor_all 0.0569
_refine_ls_R_factor_gt 0.0418
_refine_ls_shift/su_max 0.259
_refine_ls_shift/su_mean 0.004
_refine_ls_structure_factor_coef Fsqd
_refine_ls_weighting_details 'w=1/[\s^2^(Fo^2^)+(0.0176P)^2^+9.6197P] where P=(Fo^2^+2Fc^2^)/3'
_refine_ls_weighting_scheme calc
_refine_ls_wR_factor_gt 0.0985
_refine_ls_wR_factor_ref 0.1061
_reflns_number_gt 13312
_reflns_number_total 16741
_reflns_threshold_expression >2sigma(I)
_cod_data_source_file b104274m.txt
_cod_data_source_block '[(Hhypy)(hypy)(PO)(HPO)]Cl'
_cod_depositor_comments
;
The following automatic conversions were performed:

data item '_refine_ls_weighting_scheme' value 'calc
w=1/[\s^2^(Fo^2^)+(0.0176P)^2^+9.6197P] where P=(Fo^2^+2Fc^2^)/3' was
changed to 'calc'. A new data item '_refine_ls_weighting_details' was
created with the value set to
'w=1/[\s^2^(Fo^2^)+(0.0176P)^2^+9.6197P] where P=(Fo^2^+2Fc^2^)/3'.

Automatic conversion script
Id: cif_fix_values 6909 2019-04-08 15:41:33Z antanas 
;
_cod_original_sg_symbol_H-M P-1
_cod_database_code 7702641

loop_
_symmetry_equiv_pos_as_xyz
'x, y, z'
'-x, -y, -z'

loop_
_atom_site_label
_atom_site_type_symbol
_atom_site_fract_x
_atom_site_fract_y
_atom_site_fract_z
_atom_site_U_iso_or_equiv
_atom_site_adp_type
_atom_site_occupancy
_atom_site_calc_flag
_atom_site_refinement_flags
Re1 Re 0.515447(13) 0.261393(12) 0.714722(10) 0.01958(6) Uani 1 d .
Re2 Re -0.013209(13) 0.255379(12) 0.216732(9) 0.01759(6) Uani 1 d .
Cl1 Cl 0.69820(15) 0.10392(14) -0.01202(10) 0.0595(5) Uani 1 d .
Cl2 Cl 0.19071(17) 0.11173(18) 0.49754(11) 0.0771(7) Uani 1 d .
P1 P 0.39329(9) 0.20492(9) 0.68190(7) 0.0215(3) Uani 1 d .
P2 P 0.64717(9) 0.33133(8) 0.71855(7) 0.0209(3) Uani 1 d .
P3 P -0.12302(9) 0.19353(8) 0.17305(7) 0.0194(3) Uani 1 d .
P4 P 0.10630(9) 0.33292(9) 0.23242(7) 0.0222(3) Uani 1 d .
O1 O 0.5548(2) 0.2771(2) 0.60526(18) 0.0240(8) Uani 1 d .
O2 O 0.6783(3) 0.2216(3) 0.8525(2) 0.0320(9) Uani 1 d .
H93 H 0.6777 0.1893 0.8912 0.048 Uiso 1 calc R
O3 O 0.0434(2) 0.2642(2) 0.10976(18) 0.0215(7) Uani 1 d .
O4 O 0.1424(3) 0.2191(3) 0.3633(2) 0.0356(9) Uani 1 d .
H94 H 0.1959 0.2258 0.3412 0.053 Uiso 1 calc R
N1 N 0.4984(3) 0.2054(3) 0.8151(2) 0.0281(10) Uani 1 d .
H95 H 0.436(5) 0.274(5) 0.830(4) 0.06(2) Uiso 1 d .
N2 N 0.5281(3) 0.1263(3) 0.8352(3) 0.0327(11) Uani 1 d .
N3 N 0.5927(3) 0.1338(3) 0.7123(2) 0.0246(9) Uani 1 d .
N4 N 0.4421(3) 0.3553(3) 0.7453(2) 0.0233(9) Uani 1 d .
N5 N 0.3911(3) 0.4190(3) 0.7699(2) 0.0260(10) Uani 1 d .
N6 N 0.3832(4) 0.3446(4) 0.8869(3) 0.0439(14) Uani 1 d .
N7 N -0.0440(3) 0.2053(3) 0.3184(2) 0.0230(9) Uani 1 d .
H96 H -0.0826 0.2383 0.3486 0.028 Uiso 1 calc R
N8 N -0.0134(3) 0.1289(3) 0.3453(2) 0.0264(10) Uani 1 d .
N9 N 0.0673(3) 0.1300(3) 0.2252(2) 0.0226(9) Uani 1 d .
N10 N -0.0931(3) 0.3512(3) 0.2362(2) 0.0203(8) Uani 1 d .
N11 N -0.1461(3) 0.4165(3) 0.2534(2) 0.0240(9) Uani 1 d .
N12 N -0.1790(3) 0.3465(3) 0.3717(2) 0.0290(10) Uani 1 d .
C1 C 0.5112(4) 0.2471(4) 0.5604(3) 0.0267(11) Uani 1 d .
C2 C 0.5497(5) 0.2505(4) 0.4859(3) 0.0349(14) Uani 1 d .
H2 H 0.6045 0.2744 0.4675 0.042 Uiso 1 calc R
C3 C 0.5079(5) 0.2192(5) 0.4399(3) 0.0441(17) Uani 1 d .
H3 H 0.5342 0.2220 0.3898 0.053 Uiso 1 calc R
C4 C 0.4284(5) 0.1836(5) 0.4650(3) 0.0424(16) Uani 1 d .
H4 H 0.4005 0.1627 0.4320 0.051 Uiso 1 calc R
C5 C 0.3897(5) 0.1784(4) 0.5375(3) 0.0342(13) Uani 1 d .
H5 H 0.3358 0.1530 0.5550 0.041 Uiso 1 calc R
C6 C 0.4309(4) 0.2113(4) 0.5856(3) 0.0272(11) Uani 1 d .
C7 C 0.2765(4) 0.2656(3) 0.7046(3) 0.0275(12) Uani 1 d .
C8 C 0.2182(4) 0.2887(4) 0.6548(3) 0.0323(13) Uani 1 d .
H8 H 0.2389 0.2747 0.6065 0.039 Uiso 1 calc R
C9 C 0.1282(4) 0.3332(4) 0.6766(4) 0.0468(18) Uani 1 d .
H9 H 0.0874 0.3482 0.6430 0.056 Uiso 1 calc R
C10 C 0.0986(4) 0.3552(4) 0.7462(4) 0.0492(19) Uani 1 d .
H10 H 0.0377 0.3853 0.7605 0.059 Uiso 1 calc R
C11 C 0.1572(4) 0.3337(4) 0.7948(4) 0.0447(16) Uani 1 d .
H11 H 0.1371 0.3498 0.8426 0.054 Uiso 1 calc R
C12 C 0.2460(4) 0.2883(4) 0.7745(3) 0.0326(13) Uani 1 d .
H12 H 0.2859 0.2727 0.8087 0.039 Uiso 1 calc R
C13 C 0.3862(4) 0.0950(3) 0.7156(3) 0.0249(11) Uani 1 d .
C14 C 0.3428(4) 0.0756(4) 0.7872(3) 0.0317(12) Uani 1 d .
H14 H 0.3134 0.1201 0.8164 0.038 Uiso 1 calc R
C15 C 0.3425(4) -0.0084(4) 0.8158(3) 0.0397(15) Uani 1 d .
H15 H 0.3128 -0.0216 0.8644 0.048 Uiso 1 calc R
C16 C 0.3858(5) -0.0726(4) 0.7729(4) 0.0446(16) Uani 1 d .
H16 H 0.3849 -0.1302 0.7917 0.054 Uiso 1 calc R
C17 C 0.4298(5) -0.0536(4) 0.7039(4) 0.0452(16) Uani 1 d .
H17 H 0.4609 -0.0986 0.6757 0.054 Uiso 1 calc R
C18 C 0.4306(4) 0.0294(4) 0.6737(4) 0.0364(14) Uani 1 d .
H18 H 0.4610 0.0415 0.6251 0.044 Uiso 1 calc R
C19 C 0.5796(4) 0.0863(4) 0.7780(3) 0.0271(11) Uani 1 d .
C20 C 0.6180(4) 0.0000(4) 0.7859(4) 0.0371(14) Uani 1 d .
H20 H 0.6089 -0.0320 0.8320 0.045 Uiso 1 calc R
C21 C 0.6687(4) -0.0375(4) 0.7264(4) 0.0422(15) Uani 1 d .
H21 H 0.6952 -0.0961 0.7309 0.051 Uiso 1 calc R
C22 C 0.6813(4) 0.0102(4) 0.6591(4) 0.0380(14) Uani 1 d .
H22 H 0.7158 -0.0154 0.6174 0.046 Uiso 1 calc R
C23 C 0.6429(4) 0.0951(4) 0.6540(3) 0.0308(12) Uani 1 d .
H23 H 0.6520 0.1276 0.6082 0.037 Uiso 1 calc R
C24 C 0.3565(4) 0.4157(4) 0.8449(3) 0.0303(12) Uani 1 d .
C25 C 0.2954(5) 0.4847(5) 0.8704(4) 0.0453(16) Uani 1 d .
H25 H 0.2775 0.5327 0.8382 0.054 Uiso 1 calc R
C26 C 0.2605(6) 0.4831(5) 0.9441(4) 0.064(2) Uani 1 d .
H26 H 0.2187 0.5301 0.9637 0.077 Uiso 1 calc R
C27 C 0.2881(8) 0.4111(6) 0.9885(4) 0.075(3) Uani 1 d .
H27 H 0.2648 0.4077 1.0391 0.090 Uiso 1 calc R
C28 C 0.3497(7) 0.3446(6) 0.9583(4) 0.066(2) Uani 1 d .
H28 H 0.3695 0.2963 0.9895 0.080 Uiso 1 calc R
C29 C 0.6356(4) 0.3656(4) 0.8080(3) 0.0242(11) Uani 1 d .
C30 C 0.6477(4) 0.3025(4) 0.8677(3) 0.0290(12) Uani 1 d .
C31 C 0.6284(5) 0.3275(4) 0.9365(3) 0.0390(14) Uani 1 d .
H31 H 0.6357 0.2864 0.9768 0.047 Uiso 1 calc R
C32 C 0.5983(5) 0.4125(5) 0.9472(3) 0.0449(16) Uani 1 d .
H32 H 0.5850 0.4290 0.9948 0.054 Uiso 1 calc R
C33 C 0.5875(5) 0.4735(4) 0.8893(3) 0.0412(15) Uani 1 d .
H33 H 0.5672 0.5315 0.8974 0.049 Uiso 1 calc R
C34 C 0.6062(4) 0.4500(4) 0.8201(3) 0.0334(13) Uani 1 d .
H34 H 0.5988 0.4919 0.7805 0.040 Uiso 1 calc R
C35 C 0.7656(3) 0.2769(3) 0.6909(3) 0.0242(11) Uani 1 d .
C36 C 0.8357(4) 0.2741(4) 0.7294(3) 0.0315(12) Uani 1 d .
H36 H 0.8221 0.2955 0.7753 0.038 Uiso 1 calc R
C37 C 0.9264(4) 0.2394(4) 0.6994(4) 0.0384(14) Uani 1 d .
H37 H 0.9751 0.2385 0.7247 0.046 Uiso 1 calc R
C38 C 0.9463(4) 0.2066(4) 0.6343(4) 0.0404(15) Uani 1 d .
H38 H 1.0083 0.1824 0.6151 0.048 Uiso 1 calc R
C39 C 0.8769(4) 0.2083(4) 0.5962(4) 0.0353(13) Uani 1 d .
H39 H 0.8911 0.1857 0.5508 0.042 Uiso 1 calc R
C40 C 0.7865(4) 0.2430(3) 0.6244(3) 0.0285(12) Uani 1 d .
H40 H 0.7385 0.2439 0.5985 0.034 Uiso 1 calc R
C41 C 0.6501(4) 0.4319(4) 0.6605(3) 0.0280(12) Uani 1 d .
C42 C 0.7308(5) 0.4677(4) 0.6430(3) 0.0375(14) Uani 1 d .
H42 H 0.7852 0.4382 0.6594 0.045 Uiso 1 calc R
C43 C 0.7329(5) 0.5451(4) 0.6022(4) 0.0451(16) Uani 1 d .
H43 H 0.7886 0.5683 0.5904 0.054 Uiso 1 calc R
C44 C 0.6556(5) 0.5884(4) 0.5787(3) 0.0447(17) Uani 1 d .
H44 H 0.6570 0.6426 0.5517 0.054 Uiso 1 calc R
C45 C 0.5736(5) 0.5535(4) 0.5940(3) 0.0394(15) Uani 1 d .
H45 H 0.5201 0.5832 0.5764 0.047 Uiso 1 calc R
C46 C 0.5711(4) 0.4756(4) 0.6349(3) 0.0292(12) Uani 1 d .
H46 H 0.5157 0.4518 0.6456 0.035 Uiso 1 calc R
C47 C 0.0109(4) 0.2319(4) 0.0602(3) 0.0262(11) Uani 1 d .
C48 C 0.0617(5) 0.2303(5) -0.0093(3) 0.0427(17) Uani 1 d .
H48 H 0.1181 0.2526 -0.0216 0.051 Uiso 1 calc R
C49 C 0.0314(6) 0.1967(6) -0.0609(4) 0.060(2) Uani 1 d .
H49 H 0.0654 0.1981 -0.1092 0.072 Uiso 1 calc R
C50 C -0.0491(6) 0.1606(6) -0.0427(4) 0.057(2) Uani 1 d .
H50 H -0.0697 0.1375 -0.0786 0.068 Uiso 1 calc R
C51 C -0.0985(5) 0.1581(4) 0.0263(3) 0.0373(14) Uani 1 d .
H51 H -0.1526 0.1324 0.0385 0.045 Uiso 1 calc R
C52 C -0.0696(4) 0.1936(4) 0.0793(3) 0.0272(12) Uani 1 d .
C53 C -0.2402(4) 0.2529(3) 0.1836(3) 0.0230(10) Uani 1 d .
C54 C -0.2907(4) 0.2700(4) 0.1283(3) 0.0335(13) Uani 1 d .
H54 H -0.2642 0.2498 0.0826 0.040 Uiso 1 calc R
C55 C -0.3797(4) 0.3165(5) 0.1395(4) 0.0430(16) Uani 1 d .
H55 H -0.4143 0.3272 0.1017 0.052 Uiso 1 calc R
C56 C -0.4179(4) 0.3472(4) 0.2048(4) 0.0455(17) Uani 1 d .
H56 H -0.4784 0.3801 0.2116 0.055 Uiso 1 calc R
C57 C -0.3690(4) 0.3308(4) 0.2615(3) 0.0350(13) Uani 1 d .
H57 H -0.3957 0.3519 0.3069 0.042 Uiso 1 calc R
C58 C -0.2806(4) 0.2830(4) 0.2501(3) 0.0261(11) Uani 1 d .
H58 H -0.2468 0.2705 0.2885 0.031 Uiso 1 calc R
C59 C -0.1330(3) 0.0854(3) 0.2121(3) 0.0233(10) Uani 1 d .
C60 C -0.1823(4) 0.0734(4) 0.2818(3) 0.0316(12) Uani 1 d .
H60 H -0.2149 0.1213 0.3060 0.038 Uiso 1 calc R
C61 C -0.1848(4) -0.0088(4) 0.3172(4) 0.0372(14) Uani 1 d .
H61 H -0.2202 -0.0169 0.3647 0.045 Uiso 1 calc R
C62 C -0.1351(5) -0.0777(4) 0.2821(4) 0.0431(16) Uani 1 d .
H62 H -0.1357 -0.1337 0.3057 0.052 Uiso 1 calc R
C63 C -0.0845(5) -0.0654(4) 0.2126(4) 0.0467(17) Uani 1 d .
H63 H -0.0502 -0.1131 0.1890 0.056 Uiso 1 calc R
C64 C -0.0834(4) 0.0157(4) 0.1773(3) 0.0359(14) Uani 1 d .
H64 H -0.0490 0.0237 0.1294 0.043 Uiso 1 calc R
C65 C 0.0491(4) 0.0860(4) 0.2930(3) 0.0264(11) Uani 1 d .
C66 C 0.0896(4) 0.0023(4) 0.3079(4) 0.0356(13) Uani 1 d .
H66 H 0.0776 -0.0259 0.3554 0.043 Uiso 1 calc R
C67 C 0.1473(4) -0.0391(4) 0.2527(4) 0.0395(15) Uani 1 d .
H67 H 0.1747 -0.0969 0.2614 0.047 Uiso 1 calc R
C68 C 0.1659(4) 0.0045(4) 0.1829(4) 0.0372(14) Uani 1 d .
H68 H 0.2058 -0.0233 0.1442 0.045 Uiso 1 calc R
C69 C 0.1250(4) 0.0887(4) 0.1719(3) 0.0279(12) Uani 1 d .
H69 H 0.1381 0.1183 0.1250 0.034 Uiso 1 calc R
C70 C -0.1932(4) 0.4174(3) 0.3257(3) 0.0245(11) Uani 1 d .
C71 C -0.2542(4) 0.4909(4) 0.3444(3) 0.0314(12) Uani 1 d .
H71 H -0.2616 0.5392 0.3100 0.038 Uiso 1 calc R
C72 C -0.3036(5) 0.4915(4) 0.4143(4) 0.0419(15) Uani 1 d .
H72 H -0.3460 0.5407 0.4289 0.050 Uiso 1 calc R
C73 C -0.2914(5) 0.4210(5) 0.4627(3) 0.0454(17) Uani 1 d .
H73 H -0.3250 0.4204 0.5111 0.055 Uiso 1 calc R
C74 C -0.2279(4) 0.3496(4) 0.4390(3) 0.0377(14) Uani 1 d .
H74 H -0.2192 0.3009 0.4728 0.045 Uiso 1 calc R
C75 C 0.0776(4) 0.3598(4) 0.3253(3) 0.0270(11) Uani 1 d .
C76 C 0.0942(4) 0.2932(4) 0.3825(3) 0.0303(12) Uani 1 d .
C77 C 0.0569(5) 0.3111(5) 0.4527(3) 0.0423(16) Uani 1 d .
H77 H 0.0689 0.2689 0.4914 0.051 Uiso 1 calc R
C78 C 0.0031(5) 0.3880(5) 0.4687(3) 0.0467(17) Uani 1 d .
H78 H -0.0235 0.3972 0.5175 0.056 Uiso 1 calc R
C79 C -0.0124(5) 0.4513(5) 0.4142(3) 0.0438(16) Uani 1 d .
H79 H -0.0485 0.5047 0.4256 0.053 Uiso 1 calc R
C80 C 0.0244(4) 0.4375(4) 0.3428(3) 0.0365(14) Uani 1 d .
H80 H 0.0132 0.4816 0.3053 0.044 Uiso 1 calc R
C81 C 0.2286(4) 0.2870(4) 0.2118(3) 0.0275(11) Uani 1 d .
C82 C 0.2906(4) 0.2938(5) 0.2557(4) 0.0409(15) Uani 1 d .
H82 H 0.2698 0.3213 0.2987 0.049 Uiso 1 calc R
C83 C 0.3840(5) 0.2587(6) 0.2343(5) 0.058(2) Uani 1 d .
H83 H 0.4269 0.2618 0.2640 0.070 Uiso 1 calc R
C84 C 0.4153(5) 0.2202(5) 0.1722(4) 0.052(2) Uani 1 d .
H84 H 0.4793 0.1974 0.1586 0.063 Uiso 1 calc R
C85 C 0.3536(4) 0.2148(4) 0.1294(4) 0.0435(16) Uani 1 d .
H85 H 0.3753 0.1882 0.0859 0.052 Uiso 1 calc R
C86 C 0.2603(4) 0.2475(4) 0.1487(3) 0.0307(12) Uani 1 d .
H86 H 0.2181 0.2429 0.1189 0.037 Uiso 1 calc R
C87 C 0.1027(4) 0.4349(3) 0.1762(3) 0.0256(11) Uani 1 d .
C88 C 0.1634(4) 0.4885(4) 0.1810(3) 0.0365(14) Uani 1 d .
H88 H 0.2045 0.4729 0.2143 0.044 Uiso 1 calc R
C89 C 0.1640(5) 0.5647(4) 0.1370(4) 0.0409(15) Uani 1 d .
H89 H 0.2070 0.6001 0.1396 0.049 Uiso 1 calc R
C90 C 0.1038(5) 0.5897(4) 0.0901(3) 0.0355(14) Uani 1 d .
H90 H 0.1046 0.6424 0.0606 0.043 Uiso 1 calc R
C91 C 0.0420(4) 0.5382(4) 0.0858(3) 0.0335(13) Uani 1 d .
H91 H -0.0005 0.5554 0.0536 0.040 Uiso 1 calc R
C92 C 0.0418(4) 0.4605(4) 0.1289(3) 0.0266(11) Uani 1 d .
H92 H -0.0007 0.4250 0.1256 0.032 Uiso 1 calc R

loop_
_atom_site_aniso_label
_atom_site_aniso_U_11
_atom_site_aniso_U_22
_atom_site_aniso_U_33
_atom_site_aniso_U_23
_atom_site_aniso_U_13
_atom_site_aniso_U_12
Re1 0.01836(11) 0.02385(12) 0.01667(10) -0.00208(7) -0.00158(8) -0.00579(8)
Re2 0.01676(11) 0.02076(11) 0.01600(10) -0.00340(7) -0.00077(7) -0.00651(7)
Cl1 0.0724(13) 0.0649(13) 0.0519(10) 0.0212(9) -0.0367(9) -0.0299(10)
Cl2 0.0785(15) 0.0983(19) 0.0456(11) 0.0133(11) -0.0197(10) 0.0011(13)
P1 0.0202(6) 0.0251(7) 0.0191(6) -0.0004(5) -0.0012(5) -0.0076(5)
P2 0.0204(6) 0.0213(7) 0.0218(6) -0.0028(5) -0.0046(5) -0.0048(5)
P3 0.0171(6) 0.0237(7) 0.0183(6) -0.0028(5) -0.0015(5) -0.0073(5)
P4 0.0217(6) 0.0275(7) 0.0196(6) -0.0041(5) -0.0028(5) -0.0100(5)
O1 0.0230(18) 0.033(2) 0.0173(17) -0.0016(14) -0.0015(14) -0.0105(15)
O2 0.042(2) 0.027(2) 0.030(2) 0.0019(16) -0.0158(18) -0.0078(17)
O3 0.0219(18) 0.0269(19) 0.0180(17) -0.0060(13) 0.0016(14) -0.0131(14)
O4 0.041(2) 0.044(3) 0.024(2) -0.0039(17) -0.0049(18) -0.0132(19)
N1 0.023(2) 0.038(3) 0.021(2) -0.0005(19) 0.0012(18) -0.007(2)
N2 0.034(3) 0.035(3) 0.028(2) 0.009(2) -0.009(2) -0.009(2)
N3 0.021(2) 0.023(2) 0.031(2) -0.0031(18) -0.0057(19) -0.0042(17)
N4 0.024(2) 0.032(3) 0.0134(19) -0.0016(16) 0.0034(17) -0.0123(18)
N5 0.023(2) 0.023(2) 0.030(2) -0.0038(18) 0.0019(19) -0.0059(18)
N6 0.061(4) 0.041(3) 0.023(3) -0.008(2) 0.003(2) -0.001(3)
N7 0.025(2) 0.022(2) 0.022(2) -0.0013(16) -0.0028(18) -0.0064(17)
N8 0.027(2) 0.028(3) 0.024(2) 0.0006(18) -0.0037(19) -0.0061(19)
N9 0.017(2) 0.021(2) 0.030(2) -0.0030(17) -0.0017(18) -0.0063(16)
N10 0.019(2) 0.026(2) 0.017(2) -0.0005(16) -0.0025(17) -0.0089(17)
N11 0.024(2) 0.021(2) 0.026(2) -0.0030(17) -0.0002(18) -0.0026(17)
N12 0.029(2) 0.034(3) 0.024(2) -0.0061(19) 0.001(2) -0.010(2)
C1 0.039(3) 0.026(3) 0.017(2) -0.0045(19) -0.004(2) -0.008(2)
C2 0.044(4) 0.039(3) 0.022(3) -0.004(2) 0.004(3) -0.020(3)
C3 0.066(5) 0.052(4) 0.017(3) -0.003(3) 0.000(3) -0.026(4)
C4 0.062(4) 0.050(4) 0.023(3) -0.004(3) -0.011(3) -0.025(3)
C5 0.043(3) 0.036(3) 0.028(3) 0.001(2) -0.012(3) -0.014(3)
C6 0.032(3) 0.032(3) 0.017(2) 0.001(2) -0.002(2) -0.010(2)
C7 0.019(3) 0.024(3) 0.038(3) 0.002(2) 0.000(2) -0.008(2)
C8 0.027(3) 0.029(3) 0.043(3) 0.005(2) -0.010(3) -0.011(2)
C9 0.030(3) 0.036(4) 0.075(5) 0.017(3) -0.022(3) -0.011(3)
C10 0.020(3) 0.038(4) 0.078(5) 0.005(3) 0.009(3) -0.004(3)
C11 0.032(3) 0.039(4) 0.057(4) -0.004(3) 0.009(3) -0.009(3)
C12 0.025(3) 0.035(3) 0.034(3) -0.003(2) 0.003(2) -0.008(2)
C13 0.021(3) 0.026(3) 0.030(3) 0.002(2) -0.009(2) -0.009(2)
C14 0.035(3) 0.035(3) 0.025(3) 0.004(2) -0.006(2) -0.009(2)
C15 0.037(3) 0.045(4) 0.038(3) 0.015(3) -0.011(3) -0.019(3)
C16 0.039(4) 0.030(4) 0.070(5) 0.012(3) -0.025(3) -0.014(3)
C17 0.042(4) 0.026(3) 0.070(5) -0.010(3) -0.015(3) -0.005(3)
C18 0.035(3) 0.035(3) 0.043(3) -0.011(3) -0.005(3) -0.012(3)
C19 0.024(3) 0.029(3) 0.029(3) 0.006(2) -0.010(2) -0.007(2)
C20 0.032(3) 0.030(3) 0.051(4) 0.009(3) -0.016(3) -0.010(2)
C21 0.030(3) 0.028(3) 0.067(5) 0.003(3) -0.013(3) -0.002(2)
C22 0.028(3) 0.030(3) 0.056(4) -0.010(3) -0.005(3) -0.005(2)
C23 0.022(3) 0.032(3) 0.037(3) -0.008(2) 0.000(2) -0.006(2)
C24 0.033(3) 0.033(3) 0.026(3) -0.006(2) 0.002(2) -0.012(2)
C25 0.051(4) 0.038(4) 0.042(4) -0.012(3) 0.010(3) -0.010(3)
C26 0.088(6) 0.044(4) 0.046(4) -0.018(3) 0.033(4) -0.016(4)
C27 0.115(8) 0.057(5) 0.037(4) -0.012(4) 0.023(5) -0.013(5)
C28 0.106(7) 0.059(5) 0.020(3) -0.006(3) 0.009(4) -0.003(5)
C29 0.024(3) 0.029(3) 0.020(2) -0.003(2) -0.006(2) -0.004(2)
C30 0.029(3) 0.031(3) 0.031(3) -0.003(2) -0.013(2) -0.005(2)
C31 0.045(4) 0.047(4) 0.029(3) -0.005(3) -0.009(3) -0.013(3)
C32 0.058(4) 0.054(4) 0.023(3) -0.010(3) -0.008(3) -0.004(3)
C33 0.052(4) 0.034(4) 0.035(3) -0.013(3) -0.011(3) 0.007(3)
C34 0.037(3) 0.031(3) 0.030(3) -0.006(2) -0.009(3) 0.002(2)
C35 0.018(2) 0.023(3) 0.031(3) 0.000(2) -0.002(2) -0.009(2)
C36 0.026(3) 0.031(3) 0.042(3) -0.008(2) -0.008(2) -0.010(2)
C37 0.024(3) 0.031(3) 0.063(4) -0.001(3) -0.013(3) -0.010(2)
C38 0.025(3) 0.040(4) 0.049(4) -0.001(3) 0.009(3) -0.006(2)
C39 0.030(3) 0.028(3) 0.042(3) -0.002(2) 0.003(3) -0.005(2)
C40 0.027(3) 0.025(3) 0.033(3) 0.001(2) 0.001(2) -0.010(2)
C41 0.035(3) 0.030(3) 0.019(2) -0.006(2) 0.000(2) -0.009(2)
C42 0.039(3) 0.034(3) 0.044(3) -0.001(3) -0.012(3) -0.014(3)
C43 0.053(4) 0.032(4) 0.053(4) 0.004(3) -0.008(3) -0.023(3)
C44 0.067(5) 0.027(3) 0.034(3) 0.001(2) 0.003(3) -0.009(3)
C45 0.043(4) 0.033(3) 0.029(3) 0.005(2) 0.007(3) 0.004(3)
C46 0.029(3) 0.030(3) 0.023(3) 0.000(2) 0.003(2) -0.002(2)
C47 0.029(3) 0.029(3) 0.022(3) -0.004(2) -0.003(2) -0.009(2)
C48 0.045(4) 0.064(5) 0.025(3) -0.016(3) 0.010(3) -0.034(3)
C49 0.075(5) 0.091(6) 0.023(3) -0.026(3) 0.019(3) -0.052(5)
C50 0.068(5) 0.088(6) 0.031(3) -0.023(4) -0.002(3) -0.047(5)
C51 0.039(3) 0.052(4) 0.027(3) -0.011(3) -0.001(3) -0.023(3)
C52 0.026(3) 0.039(3) 0.017(2) -0.006(2) 0.002(2) -0.012(2)
C53 0.021(3) 0.023(3) 0.025(3) 0.0036(19) -0.003(2) -0.008(2)
C54 0.036(3) 0.035(3) 0.030(3) 0.006(2) -0.012(2) -0.007(3)
C55 0.034(3) 0.050(4) 0.043(4) 0.014(3) -0.017(3) -0.004(3)
C56 0.026(3) 0.033(4) 0.068(5) 0.014(3) -0.007(3) 0.002(2)
C57 0.027(3) 0.032(3) 0.041(3) -0.005(3) 0.006(3) -0.007(2)
C58 0.017(2) 0.031(3) 0.031(3) -0.003(2) -0.003(2) -0.009(2)
C59 0.019(2) 0.024(3) 0.029(3) 0.000(2) -0.008(2) -0.006(2)
C60 0.029(3) 0.030(3) 0.034(3) 0.003(2) -0.008(2) -0.005(2)
C61 0.034(3) 0.035(3) 0.043(3) 0.013(3) -0.012(3) -0.013(3)
C62 0.038(3) 0.028(3) 0.067(5) 0.007(3) -0.018(3) -0.016(3)
C63 0.049(4) 0.030(4) 0.063(5) -0.015(3) -0.006(3) -0.009(3)
C64 0.038(3) 0.035(3) 0.038(3) -0.012(3) -0.002(3) -0.011(3)
C65 0.022(3) 0.025(3) 0.035(3) -0.001(2) -0.008(2) -0.008(2)
C66 0.031(3) 0.030(3) 0.045(3) 0.007(3) -0.011(3) -0.007(2)
C67 0.030(3) 0.023(3) 0.065(4) -0.001(3) -0.014(3) -0.001(2)
C68 0.024(3) 0.033(3) 0.055(4) -0.013(3) -0.003(3) -0.005(2)
C69 0.020(3) 0.031(3) 0.033(3) -0.010(2) 0.001(2) -0.006(2)
C70 0.025(3) 0.025(3) 0.025(3) -0.005(2) -0.003(2) -0.010(2)
C71 0.032(3) 0.031(3) 0.030(3) -0.010(2) 0.001(2) -0.005(2)
C72 0.040(4) 0.044(4) 0.038(3) -0.016(3) 0.001(3) 0.002(3)
C73 0.053(4) 0.055(4) 0.024(3) -0.015(3) 0.011(3) -0.013(3)
C74 0.042(4) 0.045(4) 0.024(3) -0.004(2) 0.000(3) -0.009(3)
C75 0.031(3) 0.034(3) 0.020(2) -0.007(2) -0.004(2) -0.015(2)
C76 0.035(3) 0.039(3) 0.022(3) -0.005(2) -0.007(2) -0.016(3)
C77 0.049(4) 0.057(4) 0.026(3) -0.006(3) -0.003(3) -0.023(3)
C78 0.061(5) 0.058(5) 0.025(3) -0.017(3) 0.000(3) -0.021(4)
C79 0.052(4) 0.046(4) 0.035(3) -0.019(3) 0.002(3) -0.014(3)
C80 0.044(4) 0.037(4) 0.035(3) -0.009(2) -0.008(3) -0.017(3)
C81 0.021(3) 0.035(3) 0.028(3) 0.003(2) -0.006(2) -0.012(2)
C82 0.032(3) 0.047(4) 0.050(4) 0.005(3) -0.019(3) -0.017(3)
C83 0.032(4) 0.083(6) 0.065(5) 0.020(4) -0.025(4) -0.027(4)
C84 0.023(3) 0.059(5) 0.065(5) 0.020(4) -0.004(3) -0.006(3)
C85 0.030(3) 0.044(4) 0.046(4) 0.008(3) 0.007(3) -0.004(3)
C86 0.026(3) 0.030(3) 0.034(3) 0.002(2) -0.002(2) -0.007(2)
C87 0.029(3) 0.025(3) 0.025(3) -0.006(2) 0.001(2) -0.011(2)
C88 0.038(3) 0.043(4) 0.034(3) -0.009(3) -0.004(3) -0.019(3)
C89 0.049(4) 0.038(4) 0.043(4) -0.009(3) -0.003(3) -0.030(3)
C90 0.049(4) 0.027(3) 0.029(3) -0.004(2) 0.005(3) -0.014(3)
C91 0.036(3) 0.034(3) 0.026(3) 0.000(2) 0.002(2) -0.007(2)
C92 0.028(3) 0.027(3) 0.025(3) -0.006(2) 0.000(2) -0.009(2)

loop_
_atom_type_symbol
_atom_type_description
_atom_type_scat_dispersion_real
_atom_type_scat_dispersion_imag
_atom_type_scat_source
C C 0.0033 0.0016 'International Tables Vol C Tables 4.2.6.8 and 6.1.1.4'
H H 0.0000 0.0000 'International Tables Vol C Tables 4.2.6.8 and 6.1.1.4'
N N 0.0061 0.0033 'International Tables Vol C Tables 4.2.6.8 and 6.1.1.4'
O O 0.0106 0.0060 'International Tables Vol C Tables 4.2.6.8 and 6.1.1.4'
P P 0.1023 0.0942 'International Tables Vol C Tables 4.2.6.8 and 6.1.1.4'
Re Re -1.0185 7.2310 'International Tables Vol C Tables 4.2.6.8 and 6.1.1.4'
Cl Cl 0.1484 0.1585 'International Tables Vol C Tables 4.2.6.8 and 6.1.1.4'

loop_
_geom_angle_atom_site_label_1
_geom_angle_atom_site_label_2
_geom_angle_atom_site_label_3
_geom_angle
N4 Re1 N1 90.14(19)
N4 Re1 O1 109.63(17)
N1 Re1 O1 160.03(18)
N4 Re1 N3 162.35(18)
N1 Re1 N3 72.24(18)
O1 Re1 N3 87.93(16)
N4 Re1 P1 94.79(14)
N1 Re1 P1 94.91(14)
O1 Re1 P1 80.98(10)
N3 Re1 P1 86.02(12)
N4 Re1 P2 86.70(14)
N1 Re1 P2 98.18(14)
O1 Re1 P2 86.18(10)
N3 Re1 P2 96.53(12)
P1 Re1 P2 166.82(4)
N10 Re2 N7 91.33(18)
N10 Re2 O3 108.90(16)
N7 Re2 O3 159.60(17)
N10 Re2 N9 163.61(17)
N7 Re2 N9 72.29(17)
O3 Re2 N9 87.43(16)
N10 Re2 P3 93.87(13)
N7 Re2 P3 95.60(13)
O3 Re2 P3 80.87(10)
N9 Re2 P3 87.17(12)
N10 Re2 P4 85.55(13)
N7 Re2 P4 97.54(13)
O3 Re2 P4 86.89(10)
N9 Re2 P4 97.09(12)
P3 Re2 P4 166.86(4)
C6 P1 C13 108.4(3)
C6 P1 C7 110.0(3)
C13 P1 C7 106.9(2)
C6 P1 Re1 99.90(19)
C13 P1 Re1 115.51(18)
C7 P1 Re1 115.72(19)
C35 P2 C29 108.7(2)
C35 P2 C41 100.8(2)
C29 P2 C41 101.8(2)
C35 P2 Re1 119.66(18)
C29 P2 Re1 110.21(18)
C41 P2 Re1 114.01(19)
C52 P3 C53 110.8(3)
C52 P3 C59 109.7(3)
C53 P3 C59 106.4(2)
C52 P3 Re2 99.88(18)
C53 P3 Re2 115.57(18)
C59 P3 Re2 114.39(17)
C81 P4 C75 109.0(3)
C81 P4 C87 102.2(2)
C75 P4 C87 105.2(3)
C81 P4 Re2 120.66(19)
C75 P4 Re2 107.09(18)
C87 P4 Re2 111.77(18)
C1 O1 Re1 122.2(3)
C47 O3 Re2 123.3(3)
N2 N1 Re1 126.3(4)
N1 N2 C19 110.7(4)
C23 N3 C19 118.5(5)
C23 N3 Re1 128.2(4)
C19 N3 Re1 113.0(3)
N5 N4 Re1 177.0(4)
N4 N5 C24 118.4(5)
C28 N6 C24 116.5(6)
N8 N7 Re2 127.2(3)
N7 N8 C65 110.1(4)
C69 N9 C65 118.1(5)
C69 N9 Re2 127.9(4)
C65 N9 Re2 113.8(3)
N11 N10 Re2 176.2(4)
N10 N11 C70 117.6(4)
C74 N12 C70 116.1(5)
O1 C1 C6 122.5(5)
O1 C1 C2 118.9(5)
C6 C1 C2 118.6(5)
C3 C2 C1 119.8(6)
C2 C3 C4 121.6(5)
C5 C4 C3 120.1(6)
C4 C5 C6 119.3(6)
C1 C6 C5 120.6(5)
C1 C6 P1 114.1(4)
C5 C6 P1 125.1(4)
C8 C7 C12 119.6(5)
C8 C7 P1 122.3(5)
C12 C7 P1 118.1(5)
C7 C8 C9 119.3(6)
C10 C9 C8 120.5(6)
C11 C10 C9 120.0(6)
C10 C11 C12 120.2(7)
C7 C12 C11 120.3(6)
C18 C13 C14 119.5(5)
C18 C13 P1 121.0(4)
C14 C13 P1 119.2(4)
C15 C14 C13 120.3(6)
C16 C15 C14 119.3(6)
C17 C16 C15 120.3(6)
C16 C17 C18 121.7(6)
C17 C18 C13 118.9(6)
N2 C19 N3 117.3(5)
N2 C19 C20 121.3(5)
N3 C19 C20 121.4(5)
C21 C20 C19 119.1(6)
C20 C21 C22 119.8(6)
C23 C22 C21 119.0(6)
N3 C23 C22 122.2(6)
N6 C24 C25 124.1(6)
N6 C24 N5 118.4(5)
C25 C24 N5 117.5(6)
C24 C25 C26 118.6(7)
C27 C26 C25 118.3(7)
C28 C27 C26 119.2(7)
N6 C28 C27 123.2(8)
C34 C29 C30 119.8(5)
C34 C29 P2 121.1(4)
C30 C29 P2 118.8(4)
O2 C30 C31 124.0(6)
O2 C30 C29 117.2(5)
C31 C30 C29 118.8(6)
C30 C31 C32 120.2(6)
C33 C32 C31 120.9(6)
C34 C33 C32 119.9(6)
C33 C34 C29 120.4(6)
C36 C35 C40 119.8(5)
C36 C35 P2 123.2(4)
C40 C35 P2 116.8(4)
C35 C36 C37 118.7(6)
C38 C37 C36 121.0(6)
C37 C38 C39 120.5(6)
C38 C39 C40 119.7(6)
C39 C40 C35 120.3(6)
C42 C41 C46 118.7(5)
C42 C41 P2 120.3(5)
C46 C41 P2 121.0(4)
C43 C42 C41 121.0(6)
C44 C43 C42 120.3(6)
C43 C44 C45 120.3(6)
C46 C45 C44 119.6(6)
C45 C46 C41 120.1(6)
O3 C47 C48 118.9(5)
O3 C47 C52 121.5(4)
C48 C47 C52 119.4(5)
C49 C48 C47 120.4(6)
C48 C49 C50 120.3(6)
C51 C50 C49 120.4(6)
C50 C51 C52 120.1(6)
C51 C52 C47 119.2(5)
C51 C52 P3 126.6(4)
C47 C52 P3 114.2(4)
C54 C53 C58 118.8(5)
C54 C53 P3 123.0(4)
C58 C53 P3 118.2(4)
C55 C54 C53 120.3(6)
C56 C55 C54 120.2(6)
C55 C56 C57 120.9(6)
C58 C57 C56 118.4(6)
C57 C58 C53 121.4(5)
C60 C59 C64 119.9(5)
C60 C59 P3 118.1(4)
C64 C59 P3 121.6(4)
C59 C60 C61 120.5(6)
C62 C61 C60 119.1(6)
C61 C62 C63 120.2(6)
C62 C63 C64 120.6(6)
C63 C64 C59 119.6(6)
N8 C65 N9 116.5(5)
N8 C65 C66 121.1(5)
N9 C65 C66 122.3(5)
C67 C66 C65 118.7(6)
C66 C67 C68 119.7(6)
C69 C68 C67 118.8(6)
N9 C69 C68 122.3(6)
N12 C70 C71 124.2(5)
N12 C70 N11 118.5(5)
C71 C70 N11 117.3(5)
C72 C71 C70 118.0(6)
C73 C72 C71 119.8(6)
C72 C73 C74 118.3(6)
N12 C74 C73 123.6(6)
C80 C75 C76 119.3(5)
C80 C75 P4 121.0(5)
C76 C75 P4 118.4(4)
O4 C76 C77 125.2(6)
O4 C76 C75 117.4(5)
C77 C76 C75 117.4(6)
C78 C77 C76 122.1(7)
C79 C78 C77 120.3(6)
C78 C79 C80 120.1(7)
C79 C80 C75 120.7(6)
C86 C81 C82 120.3(6)
C86 C81 P4 117.7(4)
C82 C81 P4 121.9(5)
C83 C82 C81 117.9(7)
C84 C83 C82 121.9(7)
C83 C84 C85 119.4(6)
C84 C85 C86 120.9(7)
C85 C86 C81 119.6(6)
C92 C87 C88 118.7(5)
C92 C87 P4 122.2(4)
C88 C87 P4 119.1(5)
C89 C88 C87 120.0(6)
C90 C89 C88 121.1(6)
C89 C90 C91 119.6(6)
C90 C91 C92 119.8(6)
C87 C92 C91 120.8(5)

loop_
_geom_bond_atom_site_label_1
_geom_bond_atom_site_label_2
_geom_bond_distance
Re1 N4 1.780(5)
Re1 N1 1.980(4)
Re1 O1 2.032(3)
Re1 N3 2.158(4)
Re1 P1 2.4137(13)
Re1 P2 2.4667(13)
Re2 N10 1.792(4)
Re2 N7 1.982(4)
Re2 O3 2.026(3)
Re2 N9 2.148(4)
Re2 P3 2.4101(13)
Re2 P4 2.4545(13)
P1 C6 1.791(5)
P1 C13 1.814(6)
P1 C7 1.826(6)
P2 C35 1.822(5)
P2 C29 1.824(5)
P2 C41 1.832(6)
P3 C52 1.791(5)
P3 C53 1.812(5)
P3 C59 1.818(5)
P4 C81 1.817(6)
P4 C75 1.819(5)
P4 C87 1.830(6)
O1 C1 1.362(6)
O2 C30 1.346(7)
O3 C47 1.350(6)
O4 C76 1.327(7)
N1 N2 1.299(7)
N2 C19 1.357(8)
N3 C23 1.358(7)
N3 C19 1.367(7)
N4 N5 1.240(6)
N5 C24 1.408(7)
N6 C28 1.343(8)
N6 C24 1.346(8)
N7 N8 1.301(7)
N8 C65 1.375(7)
N9 C69 1.347(7)
N9 C65 1.381(7)
N10 N11 1.229(6)
N11 C70 1.406(7)
N12 C74 1.336(7)
N12 C70 1.349(7)
C1 C6 1.397(8)
C1 C2 1.409(7)
C2 C3 1.371(9)
C3 C4 1.383(9)
C4 C5 1.375(8)
C5 C6 1.412(8)
C7 C8 1.385(8)
C7 C12 1.386(8)
C8 C9 1.404(9)
C9 C10 1.376(11)
C10 C11 1.370(11)
C11 C12 1.391(8)
C13 C18 1.391(8)
C13 C14 1.399(8)
C14 C15 1.387(9)
C15 C16 1.381(10)
C16 C17 1.358(10)
C17 C18 1.381(9)
C19 C20 1.399(9)
C20 C21 1.369(10)
C21 C22 1.393(10)
C22 C23 1.376(9)
C24 C25 1.371(9)
C25 C26 1.386(10)
C26 C27 1.385(13)
C27 C28 1.377(12)
C29 C34 1.382(8)
C29 C30 1.432(8)
C30 C31 1.378(8)
C31 C32 1.386(10)
C32 C33 1.384(10)
C33 C34 1.376(8)
C35 C36 1.391(8)
C35 C40 1.395(8)
C36 C37 1.396(8)
C37 C38 1.366(10)
C38 C39 1.378(10)
C39 C40 1.383(8)
C41 C42 1.394(8)
C41 C46 1.397(8)
C42 C43 1.376(9)
C43 C44 1.358(11)
C44 C45 1.403(10)
C45 C46 1.385(8)
C47 C48 1.378(8)
C47 C52 1.413(8)
C48 C49 1.376(9)
C49 C50 1.393(10)
C50 C51 1.361(9)
C51 C52 1.403(8)
C53 C54 1.388(8)
C53 C58 1.390(8)
C54 C55 1.384(9)
C55 C56 1.370(10)
C56 C57 1.393(10)
C57 C58 1.387(8)
C59 C60 1.380(8)
C59 C64 1.389(8)
C60 C61 1.403(8)
C61 C62 1.383(10)
C62 C63 1.384(10)
C63 C64 1.387(10)
C65 C66 1.385(8)
C66 C67 1.372(9)
C67 C68 1.410(9)
C68 C69 1.383(9)
C70 C71 1.387(8)
C71 C72 1.377(8)
C72 C73 1.366(10)
C73 C74 1.404(9)
C75 C80 1.390(9)
C75 C76 1.443(8)
C76 C77 1.381(8)
C77 C78 1.377(10)
C78 C79 1.372(11)
C79 C80 1.385(9)
C81 C86 1.387(8)
C81 C82 1.399(8)
C82 C83 1.399(10)
C83 C84 1.362(12)
C84 C85 1.375(11)
C85 C86 1.383(8)
C87 C92 1.380(8)
C87 C88 1.391(8)
C88 C89 1.387(9)
C89 C90 1.367(10)
C90 C91 1.376(9)
C91 C92 1.398(8)

loop_
_geom_torsion_atom_site_label_1
_geom_torsion_atom_site_label_2
_geom_torsion_atom_site_label_3
_geom_torsion_atom_site_label_4
_geom_torsion
N4 Re1 P1 C6 112.9(2)
N1 Re1 P1 C6 -156.5(2)
O1 Re1 P1 C6 3.8(2)
N3 Re1 P1 C6 -84.7(2)
P2 Re1 P1 C6 17.0(3)
N4 Re1 P1 C13 -131.0(2)
N1 Re1 P1 C13 -40.5(2)
O1 Re1 P1 C13 119.8(2)
N3 Re1 P1 C13 31.3(2)
P2 Re1 P1 C13 133.0(3)
N4 Re1 P1 C7 -5.0(2)
N1 Re1 P1 C7 85.5(2)
O1 Re1 P1 C7 -114.2(2)
N3 Re1 P1 C7 157.3(2)
P2 Re1 P1 C7 -101.0(3)
N4 Re1 P2 C35 -178.6(2)
N1 Re1 P2 C35 91.8(2)
O1 Re1 P2 C35 -68.6(2)
N3 Re1 P2 C35 18.9(2)
P1 Re1 P2 C35 -81.7(3)
N4 Re1 P2 C29 54.4(2)
N1 Re1 P2 C29 -35.2(2)
O1 Re1 P2 C29 164.4(2)
N3 Re1 P2 C29 -108.1(2)
P1 Re1 P2 C29 151.3(2)
N4 Re1 P2 C41 -59.2(2)
N1 Re1 P2 C41 -148.9(2)
O1 Re1 P2 C41 50.7(2)
N3 Re1 P2 C41 138.2(2)
P1 Re1 P2 C41 37.7(3)
N10 Re2 P3 C52 112.5(2)
N7 Re2 P3 C52 -155.7(2)
O3 Re2 P3 C52 4.0(2)
N9 Re2 P3 C52 -83.9(2)
P4 Re2 P3 C52 25.5(3)
N10 Re2 P3 C53 -6.3(2)
N7 Re2 P3 C53 85.4(2)
O3 Re2 P3 C53 -114.9(2)
N9 Re2 P3 C53 157.3(2)
P4 Re2 P3 C53 -93.4(3)
N10 Re2 P3 C59 -130.5(2)
N7 Re2 P3 C59 -38.7(2)
O3 Re2 P3 C59 121.0(2)
N9 Re2 P3 C59 33.1(2)
P4 Re2 P3 C59 142.5(2)
N10 Re2 P4 C81 -172.7(2)
N7 Re2 P4 C81 96.5(2)
O3 Re2 P4 C81 -63.5(2)
N9 Re2 P4 C81 23.5(2)
P3 Re2 P4 C81 -84.7(3)
N10 Re2 P4 C75 62.0(2)
N7 Re2 P4 C75 -28.7(2)
O3 Re2 P4 C75 171.3(2)
N9 Re2 P4 C75 -101.7(2)
P3 Re2 P4 C75 150.0(3)
N10 Re2 P4 C87 -52.7(2)
N7 Re2 P4 C87 -143.4(2)
O3 Re2 P4 C87 56.6(2)
N9 Re2 P4 C87 143.6(2)
P3 Re2 P4 C87 35.3(3)
N4 Re1 O1 C1 -97.9(4)
N1 Re1 O1 C1 73.5(6)
N3 Re1 O1 C1 80.3(4)
P1 Re1 O1 C1 -6.0(4)
P2 Re1 O1 C1 177.0(4)
N10 Re2 O3 C47 -95.8(4)
N7 Re2 O3 C47 76.6(6)
N9 Re2 O3 C47 82.7(4)
P3 Re2 O3 C47 -4.9(4)
P4 Re2 O3 C47 179.9(4)
N4 Re1 N1 N2 173.4(5)
O1 Re1 N1 N2 1.6(8)
N3 Re1 N1 N2 -5.6(4)
P1 Re1 N1 N2 78.6(5)
P2 Re1 N1 N2 -99.9(4)
Re1 N1 N2 C19 4.4(7)
N4 Re1 N3 C23 175.3(5)
N1 Re1 N3 C23 178.5(5)
O1 Re1 N3 C23 0.9(4)
P1 Re1 N3 C23 82.0(4)
P2 Re1 N3 C23 -85.0(4)
N4 Re1 N3 C19 2.1(8)
N1 Re1 N3 C19 5.3(4)
O1 Re1 N3 C19 -172.3(4)
P1 Re1 N3 C19 -91.2(4)
P2 Re1 N3 C19 101.8(3)
N1 Re1 N4 N5 10(7)
O1 Re1 N4 N5 -172(7)
N3 Re1 N4 N5 13(8)
P1 Re1 N4 N5 105(7)
P2 Re1 N4 N5 -88(7)
Re1 N4 N5 C24 -1(8)
N10 Re2 N7 N8 175.9(4)
O3 Re2 N7 N8 3.1(8)
N9 Re2 N7 N8 -3.3(4)
P3 Re2 N7 N8 81.9(4)
P4 Re2 N7 N8 -98.4(4)
Re2 N7 N8 C65 2.7(6)
N10 Re2 N9 C69 173.9(5)
N7 Re2 N9 C69 176.6(5)
O3 Re2 N9 C69 -1.2(4)
P3 Re2 N9 C69 79.8(4)
P4 Re2 N9 C69 -87.7(4)
N10 Re2 N9 C65 0.3(8)
N7 Re2 N9 C65 3.0(3)
O3 Re2 N9 C65 -174.7(4)
P3 Re2 N9 C65 -93.8(3)
P4 Re2 N9 C65 98.7(3)
N7 Re2 N10 N11 41(6)
O3 Re2 N10 N11 -141(6)
N9 Re2 N10 N11 44(6)
P3 Re2 N10 N11 137(6)
P4 Re2 N10 N11 -56(6)
Re2 N10 N11 C70 -42(6)
Re1 O1 C1 C6 6.6(7)
Re1 O1 C1 C2 -171.8(4)
O1 C1 C2 C3 178.7(6)
C6 C1 C2 C3 0.3(10)
C1 C2 C3 C4 -0.4(11)
C2 C3 C4 C5 -0.4(12)
C3 C4 C5 C6 1.3(11)
O1 C1 C6 C5 -177.9(5)
C2 C1 C6 C5 0.5(9)
O1 C1 C6 P1 -2.1(8)
C2 C1 C6 P1 176.3(5)
C4 C5 C6 C1 -1.3(10)
C4 C5 C6 P1 -176.6(5)
C13 P1 C6 C1 -123.4(4)
C7 P1 C6 C1 120.0(5)
Re1 P1 C6 C1 -2.2(5)
C13 P1 C6 C5 52.1(6)
C7 P1 C6 C5 -64.5(6)
Re1 P1 C6 C5 173.4(5)
C6 P1 C7 C8 18.3(5)
C13 P1 C7 C8 -99.2(5)
Re1 P1 C7 C8 130.5(4)
C6 P1 C7 C12 -162.1(4)
C13 P1 C7 C12 80.3(5)
Re1 P1 C7 C12 -49.9(5)
C12 C7 C8 C9 -1.5(8)
P1 C7 C8 C9 178.1(4)
C7 C8 C9 C10 1.4(9)
C8 C9 C10 C11 -0.1(10)
C9 C10 C11 C12 -1.1(10)
C8 C7 C12 C11 0.3(9)
P1 C7 C12 C11 -179.3(5)
C10 C11 C12 C7 1.0(10)
C6 P1 C13 C18 17.4(5)
C7 P1 C13 C18 135.9(5)
Re1 P1 C13 C18 -93.7(5)
C6 P1 C13 C14 -168.7(4)
C7 P1 C13 C14 -50.2(5)
Re1 P1 C13 C14 80.2(5)
C18 C13 C14 C15 -1.3(9)
P1 C13 C14 C15 -175.2(5)
C13 C14 C15 C16 0.3(9)
C14 C15 C16 C17 1.3(10)
C15 C16 C17 C18 -1.9(10)
C16 C17 C18 C13 0.9(10)
C14 C13 C18 C17 0.7(9)
P1 C13 C18 C17 174.6(5)
N1 N2 C19 N3 1.2(7)
N1 N2 C19 C20 -178.9(5)
C23 N3 C19 N2 -179.2(5)
Re1 N3 C19 N2 -5.3(6)
C23 N3 C19 C20 0.9(8)
Re1 N3 C19 C20 174.8(4)
N2 C19 C20 C21 179.3(5)
N3 C19 C20 C21 -0.7(9)
C19 C20 C21 C22 -0.1(9)
C20 C21 C22 C23 0.6(9)
C19 N3 C23 C22 -0.3(8)
Re1 N3 C23 C22 -173.2(4)
C21 C22 C23 N3 -0.4(9)
C28 N6 C24 C25 -2.7(11)
C28 N6 C24 N5 179.1(7)
N4 N5 C24 N6 2.5(8)
N4 N5 C24 C25 -175.8(5)
N6 C24 C25 C26 1.8(11)
N5 C24 C25 C26 -179.9(6)
C24 C25 C26 C27 -0.8(13)
C25 C26 C27 C28 0.8(15)
C24 N6 C28 C27 2.7(13)
C26 C27 C28 N6 -1.8(16)
C35 P2 C29 C34 123.7(5)
C41 P2 C29 C34 17.9(5)
Re1 P2 C29 C34 -103.4(5)
C35 P2 C29 C30 -63.0(5)
C41 P2 C29 C30 -168.8(4)
Re1 P2 C29 C30 69.9(5)
C34 C29 C30 O2 -178.7(5)
P2 C29 C30 O2 7.9(7)
C34 C29 C30 C31 0.9(9)
P2 C29 C30 C31 -172.5(4)
O2 C30 C31 C32 179.2(6)
C29 C30 C31 C32 -0.4(9)
C30 C31 C32 C33 -0.2(11)
C31 C32 C33 C34 0.4(11)
C32 C33 C34 C29 0.1(10)
C30 C29 C34 C33 -0.7(9)
P2 C29 C34 C33 172.5(5)
C29 P2 C35 C36 -7.8(5)
C41 P2 C35 C36 98.6(5)
Re1 P2 C35 C36 -135.6(4)
C29 P2 C35 C40 177.6(4)
C41 P2 C35 C40 -75.9(4)
Re1 P2 C35 C40 49.9(5)
C40 C35 C36 C37 1.7(8)
P2 C35 C36 C37 -172.7(4)
C35 C36 C37 C38 -1.6(9)
C36 C37 C38 C39 0.9(10)
C37 C38 C39 C40 -0.4(9)
C38 C39 C40 C35 0.5(9)
C36 C35 C40 C39 -1.2(8)
P2 C35 C40 C39 173.5(4)
C35 P2 C41 C42 -34.4(5)
C29 P2 C41 C42 77.4(5)
Re1 P2 C41 C42 -164.0(4)
C35 P2 C41 C46 147.6(5)
C29 P2 C41 C46 -100.5(5)
Re1 P2 C41 C46 18.1(5)
C46 C41 C42 C43 1.0(9)
P2 C41 C42 C43 -177.0(5)
C41 C42 C43 C44 0.5(11)
C42 C43 C44 C45 -1.9(11)
C43 C44 C45 C46 1.8(10)
C44 C45 C46 C41 -0.3(9)
C42 C41 C46 C45 -1.1(8)
P2 C41 C46 C45 176.9(4)
Re2 O3 C47 C48 -170.8(5)
Re2 O3 C47 C52 3.9(7)
O3 C47 C48 C49 179.0(7)
C52 C47 C48 C49 4.2(11)
C47 C48 C49 C50 -2.8(14)
C48 C49 C50 C51 0.0(15)
C49 C50 C51 C52 1.2(13)
C50 C51 C52 C47 0.2(11)
C50 C51 C52 P3 -177.9(6)
O3 C47 C52 C51 -177.6(6)
C48 C47 C52 C51 -3.0(10)
O3 C47 C52 P3 0.7(7)
C48 C47 C52 P3 175.4(5)
C53 P3 C52 C51 -63.2(6)
C59 P3 C52 C51 54.0(6)
Re2 P3 C52 C51 174.5(6)
C53 P3 C52 C47 118.7(5)
C59 P3 C52 C47 -124.2(5)
Re2 P3 C52 C47 -3.7(5)
C52 P3 C53 C54 20.1(5)
C59 P3 C53 C54 -99.0(5)
Re2 P3 C53 C54 132.8(4)
C52 P3 C53 C58 -159.4(4)
C59 P3 C53 C58 81.5(5)
Re2 P3 C53 C58 -46.7(5)
C58 C53 C54 C55 0.2(9)
P3 C53 C54 C55 -179.3(5)
C53 C54 C55 C56 1.1(10)
C54 C55 C56 C57 -1.4(10)
C55 C56 C57 C58 0.3(9)
C56 C57 C58 C53 1.0(9)
C54 C53 C58 C57 -1.3(8)
P3 C53 C58 C57 178.3(4)
C52 P3 C59 C60 -172.5(4)
C53 P3 C59 C60 -52.6(5)
Re2 P3 C59 C60 76.3(4)
C52 P3 C59 C64 15.4(5)
C53 P3 C59 C64 135.3(5)
Re2 P3 C59 C64 -95.8(5)
C64 C59 C60 C61 -1.6(9)
P3 C59 C60 C61 -173.8(4)
C59 C60 C61 C62 1.7(9)
C60 C61 C62 C63 -0.7(10)
C61 C62 C63 C64 -0.5(11)
C62 C63 C64 C59 0.6(10)
C60 C59 C64 C63 0.5(9)
P3 C59 C64 C63 172.4(5)
N7 N8 C65 N9 0.5(6)
N7 N8 C65 C66 -178.2(5)
C69 N9 C65 N8 -177.1(5)
Re2 N9 C65 N8 -2.9(6)
C69 N9 C65 C66 1.6(8)
Re2 N9 C65 C66 175.8(4)
N8 C65 C66 C67 176.3(5)
N9 C65 C66 C67 -2.3(9)
C65 C66 C67 C68 1.5(9)
C66 C67 C68 C69 0.0(9)
C65 N9 C69 C68 0.0(8)
Re2 N9 C69 C68 -173.3(4)
C67 C68 C69 N9 -0.8(9)
C74 N12 C70 C71 -0.2(8)
C74 N12 C70 N11 -177.7(5)
N10 N11 C70 N12 -1.2(7)
N10 N11 C70 C71 -178.8(5)
N12 C70 C71 C72 -0.1(9)
N11 C70 C71 C72 177.4(5)
C70 C71 C72 C73 0.2(10)
C71 C72 C73 C74 0.1(11)
C70 N12 C74 C73 0.4(9)
C72 C73 C74 N12 -0.4(11)
C81 P4 C75 C80 134.9(5)
C87 P4 C75 C80 26.0(5)
Re2 P4 C75 C80 -93.1(5)
C81 P4 C75 C76 -57.8(5)
C87 P4 C75 C76 -166.7(4)
Re2 P4 C75 C76 74.2(5)
C80 C75 C76 O4 177.6(5)
P4 C75 C76 O4 10.1(7)
C80 C75 C76 C77 -1.1(8)
P4 C75 C76 C77 -168.6(4)
O4 C76 C77 C78 -176.2(6)
C75 C76 C77 C78 2.4(9)
C76 C77 C78 C79 -2.6(11)
C77 C78 C79 C80 1.4(11)
C78 C79 C80 C75 -0.2(10)
C76 C75 C80 C79 0.1(9)
P4 C75 C80 C79 167.3(5)
C75 P4 C81 C86 168.0(4)
C87 P4 C81 C86 -81.1(5)
Re2 P4 C81 C86 43.6(5)
C75 P4 C81 C82 -14.7(6)
C87 P4 C81 C82 96.2(5)
Re2 P4 C81 C82 -139.1(4)
C86 C81 C82 C83 -0.8(9)
P4 C81 C82 C83 -178.0(5)
C81 C82 C83 C84 1.1(11)
C82 C83 C84 C85 -0.6(12)
C83 C84 C85 C86 -0.3(11)
C84 C85 C86 C81 0.6(9)
C82 C81 C86 C85 0.0(9)
P4 C81 C86 C85 177.3(5)
C81 P4 C87 C92 127.4(5)
C75 P4 C87 C92 -118.8(5)
Re2 P4 C87 C92 -2.9(5)
C81 P4 C87 C88 -52.3(5)
C75 P4 C87 C88 61.5(5)
Re2 P4 C87 C88 177.3(4)
C92 C87 C88 C89 -2.0(9)
P4 C87 C88 C89 177.7(5)
C87 C88 C89 C90 1.9(10)
C88 C89 C90 C91 -0.6(10)
C89 C90 C91 C92 -0.5(9)
C88 C87 C92 C91 0.9(8)
P4 C87 C92 C91 -178.8(4)
C90 C91 C92 C87 0.4(8)
